data_7240608
loop_
_publ_author_name
'Prohens, Rafel'
'Barbas, Rafael'
'Bofill, Lidia'
'de Sande, Dafne'
'Font-Bardia, Merce'

_publ_section_title
;
 Crystal Engineering of Nutraceutical Phytosterols: New Cocrystal
 Solid-Solutions
;
_journal_name_full CrystEngComm
_journal_paper_doi 10.1039/D0CE00704H
_journal_year 2020
_chemical_absolute_configuration rm
_chemical_formula_moiety '2(C29 H50 O), C6 H7 O5, H2 O'
_chemical_formula_sum 'C64 H109 O8'
_chemical_formula_weight 1006.51
_space_group_crystal_system monoclinic
_space_group_IT_number 5
_space_group_name_Hall 'C 2y'
_space_group_name_H-M_alt 'C 1 2 1'
_atom_sites_solution_hydrogens mixed
_audit_creation_method SHELXL-2018/1
_audit_update_record
;
2020-05-29 deposited with the CCDC.	2020-06-03 downloaded from the CCDC.
;
_cell_angle_alpha 90
_cell_angle_beta 90.948(7)
_cell_angle_gamma 90
_cell_formula_units_Z 4
_cell_length_a 77.42(2)
_cell_length_b 7.6086(18)
_cell_length_c 9.924(3)
_cell_measurement_reflns_used 2187
_cell_measurement_temperature 100(2)
_cell_measurement_theta_max 18.85
_cell_measurement_theta_min 2.57
_cell_volume 5845(3)
_computing_cell_refinement 'Bruker SAINT'
_computing_data_collection 'Bruker APEX3'
_computing_data_reduction 'Bruker SAINT'
_computing_molecular_graphics 'Bruker SHELXTL'
_computing_publication_material 'Bruker SHELXTL'
_computing_structure_refinement 'SHELXL-2018/3 (Sheldrick, 2018)'
_computing_structure_solution 'SHELXT 2014/5 (Sheldrick, 2014)'
_diffrn_ambient_temperature 100(2)
_diffrn_measured_fraction_theta_full 0.996
_diffrn_measured_fraction_theta_max 0.996
_diffrn_measurement_device_type 'D8 Venture'
_diffrn_measurement_method '\f and \w scans'
_diffrn_radiation_type MoK\a
_diffrn_radiation_wavelength 0.71073
_diffrn_reflns_av_R_equivalents 0.3422
_diffrn_reflns_av_unetI/netI 0.2313
_diffrn_reflns_Laue_measured_fraction_full 0.996
_diffrn_reflns_Laue_measured_fraction_max 0.996
_diffrn_reflns_limit_h_max 82
_diffrn_reflns_limit_h_min -82
_diffrn_reflns_limit_k_max 8
_diffrn_reflns_limit_k_min -8
_diffrn_reflns_limit_l_max 10
_diffrn_reflns_limit_l_min -10
_diffrn_reflns_number 38307
_diffrn_reflns_point_group_measured_fraction_full 0.996
_diffrn_reflns_point_group_measured_fraction_max 0.996
_diffrn_reflns_theta_full 22.238
_diffrn_reflns_theta_max 22.238
_diffrn_reflns_theta_min 2.127
_diffrn_source microfocus
_exptl_absorpt_coefficient_mu 0.073
_exptl_absorpt_correction_T_max 0.7447
_exptl_absorpt_correction_T_min 0.4684
_exptl_absorpt_correction_type multi-scan
_exptl_absorpt_process_details sadabs
_exptl_crystal_colour colourless
_exptl_crystal_density_diffrn 1.144
_exptl_crystal_description prism
_exptl_crystal_F_000 2228
_exptl_crystal_size_max 0.2
_exptl_crystal_size_mid 0.1
_exptl_crystal_size_min 0.1
_refine_diff_density_max 0.268
_refine_diff_density_min -0.228
_refine_diff_density_rms 0.054
_refine_ls_abs_structure_details
;
 Refined as an inversion twin.
;
_refine_ls_abs_structure_Flack -0.13(4)
_refine_ls_extinction_method none
_refine_ls_goodness_of_fit_ref 0.881
_refine_ls_hydrogen_treatment mixed
_refine_ls_matrix_type full
_refine_ls_number_parameters 638
_refine_ls_number_reflns 7367
_refine_ls_number_restraints 41
_refine_ls_restrained_S_all 0.904
_refine_ls_R_factor_all 0.1580
_refine_ls_R_factor_gt 0.0602
_refine_ls_shift/su_max 0.000
_refine_ls_shift/su_mean 0.000
_refine_ls_structure_factor_coef Fsqd
_refine_ls_weighting_details 'w=1/[\s^2^(Fo^2^)+(0.0139P)^2^] where P=(Fo^2^+2Fc^2^)/3'
_refine_ls_weighting_scheme calc
_refine_ls_wR_factor_gt 0.0934
_refine_ls_wR_factor_ref 0.1154
_reflns_Friedel_coverage 0.832
_reflns_Friedel_fraction_full 0.997
_reflns_Friedel_fraction_max 0.997
_reflns_number_gt 3517
_reflns_number_total 7367
_reflns_threshold_expression 'I > 2\s(I)'
_cod_data_source_file d0ce00704h2.cif
_cod_data_source_block mo_023TB174_0ma_a1a
_cod_original_sg_symbol_H-M 'C 2'
_cod_database_code 7240608
_shelx_shelxl_version_number 2018/1
_shelx_space_group_comment
;
The symmetry employed for this shelxl refinement is uniquely defined
by the following loop, which should always be used as a source of
symmetry information in preference to the above space-group names.
They are only intended as comments.
;

loop_
_space_group_symop_operation_xyz
'x, y, z'
'-x, y, -z'
'x+1/2, y+1/2, z'
'-x+1/2, y+1/2, -z'

loop_
_atom_site_label
_atom_site_type_symbol
_atom_site_fract_x
_atom_site_fract_y
_atom_site_fract_z
_atom_site_U_iso_or_equiv
_atom_site_adp_type
_atom_site_occupancy
_atom_site_site_symmetry_order
_atom_site_calc_flag
_atom_site_refinement_flags_posn
_atom_site_refinement_flags_adp
_atom_site_refinement_flags_occupancy
_atom_site_disorder_assembly
_atom_site_disorder_group
O1A O 0.78228(6) 0.5453(7) 0.3202(5) 0.0330(17) Uani 1 1 d . . . . .
H1OA H 0.774847 0.554154 0.377769 0.040 Uiso 1 1 calc R U . . .
C1A C 0.79916(10) 0.5352(11) 0.3850(8) 0.024(2) Uani 1 1 d . . . . .
H1A H 0.797821 0.565068 0.480309 0.029 Uiso 1 1 calc R U . . .
C2A C 0.80554(10) 0.3479(11) 0.3773(8) 0.030(2) Uani 1 1 d . . . . .
H2AA H 0.797577 0.271061 0.423509 0.036 Uiso 1 1 calc R U . . .
H2AB H 0.805924 0.311363 0.283729 0.036 Uiso 1 1 calc R U . . .
C3A C 0.82296(9) 0.3316(12) 0.4396(8) 0.033(3) Uani 1 1 d . . . . .
H3AA H 0.827195 0.213828 0.422623 0.040 Uiso 1 1 calc R U . . .
H3AB H 0.821881 0.344195 0.536392 0.040 Uiso 1 1 calc R U . . .
C4A C 0.83669(10) 0.4640(11) 0.3915(8) 0.016(2) Uani 1 1 d . . . . .
C5A C 0.82980(12) 0.6439(12) 0.3900(8) 0.028(3) Uani 1 1 d . . . . .
C6A C 0.81161(10) 0.6633(11) 0.3258(8) 0.031(3) Uani 1 1 d . . . . .
H6AA H 0.807450 0.781997 0.340076 0.037 Uiso 1 1 calc R U . . .
H6AB H 0.812246 0.643833 0.229403 0.037 Uiso 1 1 calc R U . . .
C7A C 0.83843(11) 0.7837(13) 0.4265(8) 0.030(3) Uani 1 1 d . . . . .
H7A H 0.833203 0.892912 0.415503 0.036 Uiso 1 1 calc R U . . .
C8A C 0.85627(11) 0.7766(11) 0.4850(9) 0.040(3) Uani 1 1 d . . . . .
H8AA H 0.855770 0.797424 0.581251 0.048 Uiso 1 1 calc R U . . .
H8AB H 0.863100 0.869992 0.445886 0.048 Uiso 1 1 calc R U . . .
C9A C 0.86523(10) 0.6006(10) 0.4603(8) 0.0213(16) Uani 1 1 d . . . . .
H9A H 0.868787 0.596664 0.366074 0.026 Uiso 1 1 calc R U . . .
C10A C 0.85327(10) 0.4492(10) 0.4848(8) 0.0213(16) Uani 1 1 d . . . . .
H10A H 0.849225 0.463878 0.577165 0.026 Uiso 1 1 calc R U . . .
C14A C 0.88146(12) 0.5800(14) 0.5509(9) 0.047(3) Uani 1 1 d . . . . .
H14A H 0.877289 0.581834 0.643565 0.056 Uiso 1 1 calc R U . . .
C13A C 0.89105(12) 0.4078(13) 0.5369(9) 0.034(3) Uani 1 1 d . . . . .
C12A C 0.87900(11) 0.2642(14) 0.5685(10) 0.063(4) Uani 1 1 d . . . . .
H12A H 0.876062 0.271564 0.662995 0.075 Uiso 1 1 calc R U . . .
H12B H 0.884784 0.152745 0.554657 0.075 Uiso 1 1 calc R U . . .
C11A C 0.86178(10) 0.2673(11) 0.4808(9) 0.037(3) Uani 1 1 d . . . . .
H11A H 0.864356 0.237206 0.388330 0.044 Uiso 1 1 calc R U . . .
H11B H 0.853822 0.180118 0.514860 0.044 Uiso 1 1 calc R U . . .
C15A C 0.89537(12) 0.7231(13) 0.5451(10) 0.050(3) Uani 1 1 d . . . . .
H15A H 0.897876 0.754519 0.452716 0.061 Uiso 1 1 calc R U . . .
H15B H 0.891883 0.827623 0.593539 0.061 Uiso 1 1 calc R U . . .
C16A C 0.91072(12) 0.6357(13) 0.6131(10) 0.044(3) Uani 1 1 d . . . . .
H16A H 0.920802 0.647992 0.557118 0.053 Uiso 1 1 calc R U . . .
H16B H 0.913175 0.692697 0.698757 0.053 Uiso 1 1 calc R U . . .
C17A C 0.90715(12) 0.4483(15) 0.6355(9) 0.043(3) Uani 1 1 d . . . . .
H17A H 0.902865 0.438408 0.727611 0.052 Uiso 1 1 calc R U . . .
C18A C 0.92258(12) 0.3270(17) 0.6272(10) 0.060(4) Uani 1 1 d . . . . .
H18A H 0.927526 0.339968 0.537460 0.072 Uiso 1 1 calc R U . . .
C19A C 0.93659(11) 0.3907(14) 0.7350(9) 0.066(4) Uani 1 1 d D . . . .
H19A H 0.937940 0.517160 0.728174 0.080 Uiso 1 1 calc R U . . .
H19B H 0.932573 0.364110 0.824752 0.080 Uiso 1 1 calc R U . . .
C20A C 0.95386(13) 0.3039(16) 0.7148(11) 0.109(5) Uani 1 1 d D . . . .
H20A H 0.957041 0.316776 0.621206 0.130 Uiso 1 1 calc R U . . .
H20B H 0.952753 0.179207 0.733218 0.130 Uiso 1 1 calc R U . . .
C21A C 0.96850(12) 0.3801(17) 0.8054(11) 0.118(6) Uani 1 1 d D U . . .
H21A H 0.964151 0.406341 0.895344 0.142 Uiso 1 1 calc R U . . .
C22A C 0.97452(17) 0.5486(17) 0.7369(17) 0.224(9) Uani 1 1 d D U . . .
H22A H 0.964817 0.605725 0.689783 0.269 Uiso 1 1 calc R U . . .
C23A C 0.9819(3) 0.666(3) 0.839(2) 0.439(16) Uani 1 1 d D U . . .
H23A H 0.973099 0.697777 0.902014 0.659 Uiso 1 1 calc R U . . .
H23B H 0.991146 0.607321 0.886272 0.659 Uiso 1 1 calc R U . . .
H23C H 0.986198 0.770016 0.796723 0.659 Uiso 1 1 calc R U . . .
C24A C 0.9885(3) 0.498(3) 0.6374(18) 0.439(16) Uani 1 1 d D U . . .
H24A H 0.983676 0.421175 0.570049 0.659 Uiso 1 1 calc R U . . .
H24B H 0.992810 0.602446 0.594949 0.659 Uiso 1 1 calc R U . . .
H24C H 0.997758 0.439750 0.684498 0.659 Uiso 1 1 calc R U . . .
C25A C 0.98403(19) 0.254(2) 0.816(2) 0.314(19) Uani 1 1 d D U . . .
H25A H 0.985824 0.193606 0.731174 0.377 Uiso 1 1 calc R U . . .
H25B H 0.994505 0.316856 0.841119 0.377 Uiso 1 1 calc R U . . .
C26A C 0.9788(3) 0.127(3) 0.925(3) 0.40(2) Uani 1 1 d D . . . .
H26A H 0.986752 0.136018 0.999912 0.598 Uiso 1 1 calc R U . . .
H26B H 0.978883 0.009614 0.890295 0.598 Uiso 1 1 calc R U . . .
H26C H 0.967360 0.155808 0.954474 0.598 Uiso 1 1 calc R U . . .
C27A C 0.91855(13) 0.1441(15) 0.6468(11) 0.076(4) Uani 1 1 d . . . . .
H27A H 0.928902 0.075418 0.640173 0.091 Uiso 1 1 calc R U . . .
H27B H 0.913692 0.128158 0.734351 0.091 Uiso 1 1 calc R U . . .
H27C H 0.910360 0.106746 0.578973 0.091 Uiso 1 1 calc R U . . .
C28A C 0.89813(10) 0.3882(12) 0.3882(8) 0.045(3) Uani 1 1 d . . . . .
H28A H 0.904157 0.278532 0.380212 0.068 Uiso 1 1 calc R U . . .
H28B H 0.905892 0.483334 0.369669 0.068 Uiso 1 1 calc R U . . .
H28C H 0.888631 0.391011 0.324833 0.068 Uiso 1 1 calc R U . . .
C29A C 0.84123(9) 0.4080(12) 0.2453(7) 0.042(3) Uani 1 1 d . . . . .
H29A H 0.844405 0.286077 0.244580 0.064 Uiso 1 1 calc R U . . .
H29B H 0.850721 0.477610 0.214369 0.064 Uiso 1 1 calc R U . . .
H29C H 0.831377 0.425962 0.186992 0.064 Uiso 1 1 calc R U . . .
O1B O 0.77782(6) 1.0231(7) -0.2618(4) 0.0205(14) Uani 1 1 d . . . . .
H1OB H 0.774875 1.066652 -0.190209 0.025 Uiso 1 1 calc R U . . .
C1B C 0.79622(10) 0.9996(12) -0.2607(8) 0.029(2) Uani 1 1 d . . . . .
H1B H 0.799663 0.973549 -0.353172 0.034 Uiso 1 1 calc R U . . .
C2B C 0.80565(10) 1.1590(10) -0.2165(8) 0.022(2) Uani 1 1 d . . . . .
H2BA H 0.801331 1.197078 -0.130072 0.027 Uiso 1 1 calc R U . . .
H2BB H 0.803596 1.252679 -0.281057 0.027 Uiso 1 1 calc R U . . .
C3B C 0.82490(9) 1.1243(11) -0.2040(8) 0.028(2) Uani 1 1 d . . . . .
H3BA H 0.829209 1.091110 -0.291589 0.034 Uiso 1 1 calc R U . . .
H3BB H 0.830679 1.232119 -0.176930 0.034 Uiso 1 1 calc R U . . .
C4B C 0.82946(10) 0.9821(11) -0.1040(8) 0.019(2) Uani 1 1 d . . . . .
C5B C 0.82038(11) 0.8169(13) -0.1494(9) 0.030(3) Uani 1 1 d . . . . .
C6B C 0.80097(10) 0.8412(12) -0.1737(8) 0.030(2) Uani 1 1 d . . . . .
H6BA H 0.796397 0.736082 -0.216561 0.035 Uiso 1 1 calc R U . . .
H6BB H 0.795426 0.853224 -0.087211 0.035 Uiso 1 1 calc R U . . .
C7B C 0.82680(11) 0.6588(13) -0.1374(8) 0.028(3) Uani 1 1 d . . . . .
H7B H 0.819270 0.563963 -0.145343 0.034 Uiso 1 1 calc R U . . .
C8B C 0.84543(10) 0.6212(11) -0.1119(8) 0.027(2) Uani 1 1 d . . . . .
H8BA H 0.850963 0.594679 -0.196480 0.032 Uiso 1 1 calc R U . . .
H8BB H 0.846568 0.519120 -0.053871 0.032 Uiso 1 1 calc R U . . .
C9B C 0.85447(10) 0.7799(10) -0.0446(8) 0.0184(16) Uani 1 1 d . . . . .
H9B H 0.850908 0.783293 0.049651 0.022 Uiso 1 1 calc R U . . .
C10B C 0.84957(9) 0.9527(10) -0.1077(8) 0.0184(16) Uani 1 1 d . . . . .
H10B H 0.852693 0.945923 -0.202797 0.022 Uiso 1 1 calc R U . . .
C11B C 0.86001(9) 1.1030(11) -0.0458(8) 0.029(3) Uani 1 1 d . . . . .
H11C H 0.856437 1.120350 0.046505 0.035 Uiso 1 1 calc R U . . .
H11D H 0.857482 1.210106 -0.095268 0.035 Uiso 1 1 calc R U . . .
C12B C 0.87974(10) 1.0696(12) -0.0468(8) 0.033(3) Uani 1 1 d . . . . .
H12C H 0.883574 1.065273 -0.139297 0.040 Uiso 1 1 calc R U . . .
H12D H 0.885637 1.166508 -0.002288 0.040 Uiso 1 1 calc R U . . .
C13B C 0.88436(10) 0.9078(11) 0.0200(8) 0.019(2) Uani 1 1 d . . . . .
C14B C 0.87393(10) 0.7558(12) -0.0450(8) 0.033(3) Uani 1 1 d . . . . .
H14B H 0.876817 0.762542 -0.140659 0.040 Uiso 1 1 calc R U . . .
C15B C 0.88241(11) 0.5832(13) 0.0027(9) 0.054(3) Uani 1 1 d . . . . .
H15C H 0.881216 0.491397 -0.064694 0.065 Uiso 1 1 calc R U . . .
H15D H 0.877599 0.542768 0.086804 0.065 Uiso 1 1 calc R U . . .
C16B C 0.90182(11) 0.6425(14) 0.0215(9) 0.053(3) Uani 1 1 d . . . . .
H16C H 0.905970 0.610043 0.110820 0.064 Uiso 1 1 calc R U . . .
H16D H 0.908912 0.583096 -0.044073 0.064 Uiso 1 1 calc R U . . .
C17B C 0.90325(10) 0.8338(13) 0.0038(8) 0.029(2) Uani 1 1 d . . . . .
H17B H 0.906108 0.851877 -0.091028 0.035 Uiso 1 1 calc R U . . .
C18B C 0.91818(11) 0.9136(13) 0.0853(10) 0.041(3) Uani 1 1 d . . . . .
H18B H 0.916682 0.880694 0.179869 0.049 Uiso 1 1 calc R U . . .
C19B C 0.93539(11) 0.8305(15) 0.0372(8) 0.072(4) Uani 1 1 d D . . . .
H19C H 0.933483 0.706127 0.021316 0.086 Uiso 1 1 calc R U . . .
H19D H 0.938373 0.883376 -0.048293 0.086 Uiso 1 1 calc R U . . .
C20B C 0.95045(12) 0.8507(15) 0.1329(10) 0.082(4) Uani 1 1 d D . . . .
H20C H 0.951151 0.972555 0.161220 0.098 Uiso 1 1 calc R U . . .
H20D H 0.960969 0.823250 0.085506 0.098 Uiso 1 1 calc R U . . .
C21B C 0.94952(14) 0.7345(14) 0.2580(10) 0.109(6) Uani 1 1 d D U . . .
H21B H 0.937407 0.718940 0.282649 0.131 Uiso 1 1 calc R U . . .
C22B C 0.95952(18) 0.7986(19) 0.3766(11) 0.178(8) Uani 1 1 d D U . . .
H22B H 0.961382 0.701092 0.439750 0.214 Uiso 1 1 calc R U . . .
C23B C 0.97628(14) 0.879(2) 0.3449(14) 0.204(10) Uani 1 1 d D U . . .
H23D H 0.981923 0.916460 0.426719 0.244 Uiso 1 1 calc R U . . .
H23E H 0.983390 0.793636 0.300594 0.244 Uiso 1 1 calc R U . . .
H23F H 0.974468 0.977847 0.286625 0.244 Uiso 1 1 calc R U . . .
C24B C 0.94957(18) 0.944(2) 0.4467(15) 0.234(10) Uani 1 1 d D U . . .
H24D H 0.938369 0.901650 0.470766 0.281 Uiso 1 1 calc R U . . .
H24E H 0.955790 0.980172 0.526521 0.281 Uiso 1 1 calc R U . . .
H24F H 0.948295 1.042749 0.386866 0.281 Uiso 1 1 calc R U . . .
C25B C 0.9563(2) 0.5640(19) 0.2007(13) 0.176(9) Uani 1 1 d D . . . .
H25C H 0.950495 0.540791 0.115326 0.211 Uiso 1 1 calc R U . . .
H25D H 0.968557 0.577785 0.182910 0.211 Uiso 1 1 calc R U . . .
C26B C 0.95414(18) 0.4174(17) 0.2864(13) 0.144(7) Uani 1 1 d D . . . .
H26D H 0.958719 0.314232 0.244273 0.173 Uiso 1 1 calc R U . . .
H26E H 0.960140 0.437778 0.370389 0.173 Uiso 1 1 calc R U . . .
H26F H 0.942063 0.400752 0.302746 0.173 Uiso 1 1 calc R U . . .
C27B C 0.91881(11) 1.1024(13) 0.0783(9) 0.046(3) Uani 1 1 d . . . . .
H27F H 0.928428 1.144540 0.131379 0.055 Uiso 1 1 calc R U . . .
H27D H 0.920121 1.138258 -0.013680 0.055 Uiso 1 1 calc R U . . .
H27E H 0.908290 1.150450 0.112661 0.055 Uiso 1 1 calc R U . . .
C28B C 0.88063(9) 0.9097(12) 0.1752(7) 0.042(3) Uani 1 1 d . . . . .
H28D H 0.886163 1.009768 0.216084 0.063 Uiso 1 1 calc R U . . .
H28E H 0.885045 0.804043 0.215833 0.063 Uiso 1 1 calc R U . . .
H28F H 0.868392 0.916614 0.188559 0.063 Uiso 1 1 calc R U . . .
C29B C 0.82369(9) 1.0331(13) 0.0379(8) 0.046(3) Uani 1 1 d . . . . .
H29D H 0.828476 0.951751 0.102380 0.068 Uiso 1 1 calc R U . . .
H29E H 0.811308 1.029827 0.041527 0.068 Uiso 1 1 calc R U . . .
H29F H 0.827670 1.149639 0.058733 0.068 Uiso 1 1 calc R U . . .
O1 O 0.77488(7) 0.8625(7) 0.4431(5) 0.0283(16) Uani 1 1 d . . . . .
O2 O 0.75942(6) 1.0813(7) 0.5264(5) 0.0311(16) Uani 1 1 d . . . . .
H2 H 0.764307 1.054872 0.597510 0.037 Uiso 1 1 calc R U . . .
O3 O 0.75514(6) 0.8459(8) 0.2197(6) 0.0342(17) Uani 1 1 d . . . . .
O4 O 0.77242(7) 1.1613(8) 0.0052(5) 0.045(2) Uani 1 1 d . . . . .
H4 H 0.774810 1.263120 0.025044 0.054 Uiso 1 1 calc R U . . .
O5 O 0.76594(8) 0.7939(9) 0.0110(6) 0.049(2) Uani 1 1 d . . . . .
C1 C 0.76357(10) 0.9657(12) 0.4315(8) 0.0156(15) Uani 1 1 d . . . . .
C2 C 0.75231(10) 0.9979(11) 0.3039(7) 0.0156(15) Uani 1 1 d . . . . .
C3 C 0.75950(10) 1.1646(12) 0.2290(9) 0.037(3) Uani 1 1 d . . . . .
H3C H 0.750533 1.250626 0.210347 0.045 Uiso 1 1 calc R U . . .
H3D H 0.768944 1.219482 0.278747 0.045 Uiso 1 1 calc R U . . .
C4 C 0.76514(11) 1.0817(14) 0.1111(9) 0.028(2) Uani 1 1 d . . . . .
C5 C 0.76295(11) 0.9034(16) 0.0999(11) 0.041(3) Uani 1 1 d . . . . .
C6 C 0.73337(9) 1.0064(11) 0.3345(7) 0.031(2) Uani 1 1 d . . . . .
H6A H 0.730685 1.119804 0.371092 0.047 Uiso 1 1 calc R U . . .
H6B H 0.730599 0.916979 0.398866 0.047 Uiso 1 1 calc R U . . .
H6C H 0.726740 0.987958 0.253157 0.047 Uiso 1 1 calc R U . . .
O1W O 0.77966(8) 0.4767(8) 0.0561(7) 0.0492(19) Uani 1 1 d D . . . .
H1WA H 0.7896(3) 0.499(9) 0.068(9) 0.059 Uiso 1 1 d D U . . .
H1WB H 0.7742(8) 0.566(6) 0.053(10) 0.059 Uiso 1 1 d D U . . .

loop_
_atom_site_aniso_label
_atom_site_aniso_U_11
_atom_site_aniso_U_22
_atom_site_aniso_U_33
_atom_site_aniso_U_23
_atom_site_aniso_U_13
_atom_site_aniso_U_12
O1A 0.037(4) 0.031(5) 0.031(4) -0.004(3) 0.001(3) 0.006(3)
C1A 0.032(6) 0.023(6) 0.018(5) -0.007(5) -0.003(4) -0.017(5)
C2A 0.052(7) 0.017(6) 0.020(6) 0.001(5) 0.004(5) 0.001(5)
C3A 0.025(6) 0.040(7) 0.035(6) 0.005(5) -0.004(5) 0.006(5)
C4A 0.027(6) 0.010(6) 0.012(5) 0.000(4) 0.002(4) -0.002(5)
C5A 0.047(7) 0.023(7) 0.014(6) -0.003(5) 0.012(5) 0.001(6)
C6A 0.029(6) 0.030(7) 0.033(7) -0.005(5) 0.000(5) 0.004(5)
C7A 0.037(6) 0.022(7) 0.029(6) 0.000(5) -0.002(5) 0.000(5)
C8A 0.050(7) 0.041(8) 0.029(7) 0.000(6) 0.005(5) 0.006(6)
C9A 0.036(5) 0.017(5) 0.012(4) 0.000(3) 0.003(3) -0.002(3)
C10A 0.036(5) 0.017(5) 0.012(4) 0.000(3) 0.003(3) -0.002(3)
C14A 0.048(7) 0.074(9) 0.018(6) -0.007(6) -0.001(5) -0.006(7)
C13A 0.036(7) 0.039(8) 0.025(6) 0.002(6) -0.001(5) 0.002(6)
C12A 0.045(7) 0.103(11) 0.039(8) 0.001(7) -0.005(6) -0.004(7)
C11A 0.038(6) 0.036(7) 0.037(7) -0.008(5) -0.007(5) 0.000(5)
C15A 0.045(7) 0.067(9) 0.038(7) -0.007(6) -0.008(6) -0.004(7)
C16A 0.041(7) 0.052(9) 0.040(7) -0.008(6) -0.006(5) 0.005(6)
C17A 0.051(7) 0.062(9) 0.017(6) -0.013(6) -0.002(5) -0.001(7)
C18A 0.031(7) 0.111(11) 0.037(7) 0.003(8) -0.001(6) 0.002(8)
C19A 0.047(7) 0.114(12) 0.038(7) 0.005(7) -0.005(6) -0.015(8)
C20A 0.059(9) 0.183(16) 0.084(11) -0.027(11) 0.000(8) 0.024(10)
C21A 0.073(10) 0.220(17) 0.062(10) -0.010(11) -0.018(8) -0.003(10)
C22A 0.123(16) 0.27(2) 0.27(3) 0.076(16) -0.031(11) -0.047(16)
C23A 0.27(2) 0.67(5) 0.38(3) -0.19(3) 0.075(15) -0.16(2)
C24A 0.27(2) 0.67(5) 0.38(3) -0.19(3) 0.075(15) -0.16(2)
C25A 0.157(19) 0.13(2) 0.65(6) 0.05(3) -0.20(3) -0.004(13)
C26A 0.31(3) 0.19(3) 0.69(7) 0.11(3) -0.13(3) -0.10(3)
C27A 0.057(9) 0.085(11) 0.086(10) 0.017(9) -0.003(7) -0.008(8)
C28A 0.050(6) 0.067(8) 0.018(6) -0.004(6) 0.000(5) -0.010(6)
C29A 0.037(6) 0.067(8) 0.023(6) -0.006(6) 0.005(5) -0.001(5)
O1B 0.026(4) 0.026(4) 0.010(3) -0.001(3) -0.002(3) 0.002(3)
C1B 0.035(6) 0.035(7) 0.016(5) -0.005(5) 0.008(4) 0.008(6)
C2B 0.030(6) 0.015(6) 0.021(6) 0.002(5) 0.003(4) -0.006(5)
C3B 0.025(6) 0.028(6) 0.031(6) 0.002(5) 0.004(5) 0.004(5)
C4B 0.021(5) 0.019(6) 0.016(5) -0.001(5) 0.006(4) 0.000(5)
C5B 0.037(7) 0.013(7) 0.040(7) -0.006(5) 0.002(5) -0.004(6)
C6B 0.028(6) 0.026(7) 0.034(6) -0.014(5) 0.000(5) -0.004(5)
C7B 0.036(7) 0.033(7) 0.016(6) -0.001(5) 0.006(5) -0.007(6)
C8B 0.024(6) 0.035(7) 0.021(6) 0.002(5) -0.001(4) -0.008(5)
C9B 0.031(4) 0.006(4) 0.019(4) -0.002(3) 0.002(3) 0.003(3)
C10B 0.031(4) 0.006(4) 0.019(4) -0.002(3) 0.002(3) 0.003(3)
C11B 0.026(6) 0.028(6) 0.032(6) 0.002(5) -0.009(5) -0.005(5)
C12B 0.025(6) 0.049(8) 0.027(6) -0.003(6) 0.010(5) 0.001(5)
C13B 0.018(5) 0.011(6) 0.029(6) -0.006(5) 0.000(5) -0.004(5)
C14B 0.027(6) 0.055(8) 0.018(6) -0.006(6) 0.004(5) 0.006(6)
C15B 0.058(8) 0.072(10) 0.033(7) 0.008(6) -0.003(6) 0.006(7)
C16B 0.033(7) 0.097(11) 0.030(7) 0.001(7) -0.004(5) -0.019(7)
C17B 0.034(6) 0.036(7) 0.017(6) -0.001(5) -0.003(5) -0.008(6)
C18B 0.043(7) 0.042(8) 0.037(7) -0.006(6) -0.004(6) 0.003(6)
C19B 0.031(7) 0.141(12) 0.043(8) -0.011(8) -0.007(6) 0.000(8)
C20B 0.053(8) 0.102(11) 0.091(11) 0.015(9) -0.004(8) -0.005(8)
C21B 0.106(12) 0.158(16) 0.065(10) -0.028(11) 0.015(8) 0.052(11)
C22B 0.181(17) 0.27(3) 0.078(13) -0.043(13) -0.008(11) 0.010(15)
C23B 0.128(13) 0.38(3) 0.106(14) -0.028(17) -0.025(11) 0.035(15)
C24B 0.33(3) 0.21(2) 0.160(19) -0.072(16) 0.049(16) -0.021(17)
C25B 0.148(16) 0.28(3) 0.105(15) 0.037(18) -0.001(12) -0.043(18)
C26B 0.162(15) 0.20(2) 0.066(12) -0.022(12) -0.006(11) -0.021(14)
C27B 0.036(7) 0.073(9) 0.027(7) -0.001(7) -0.007(5) -0.003(6)
C28B 0.035(6) 0.086(9) 0.005(5) -0.003(5) 0.006(4) -0.009(6)
C29B 0.036(6) 0.078(9) 0.023(6) 0.002(6) 0.000(5) 0.002(6)
O1 0.037(4) 0.036(4) 0.012(4) -0.001(3) 0.000(3) 0.006(3)
O2 0.036(4) 0.044(4) 0.013(3) -0.002(3) -0.007(3) 0.007(3)
O3 0.033(4) 0.050(5) 0.019(4) -0.004(4) -0.002(3) 0.005(3)
O4 0.048(4) 0.074(6) 0.014(4) 0.007(4) 0.007(3) 0.005(4)
O5 0.050(5) 0.063(6) 0.034(5) -0.023(4) 0.001(4) 0.000(4)
C1 0.021(4) 0.019(4) 0.007(3) 0.000(3) -0.004(3) 0.000(3)
C2 0.021(4) 0.019(4) 0.007(3) 0.000(3) -0.004(3) 0.000(3)
C3 0.018(6) 0.070(8) 0.024(6) 0.011(6) -0.009(5) 0.007(5)
C4 0.039(6) 0.034(8) 0.013(6) 0.010(6) -0.003(5) 0.004(6)
C5 0.019(6) 0.062(11) 0.043(9) 0.006(7) -0.007(6) -0.009(6)
C6 0.034(6) 0.034(6) 0.026(6) 0.000(5) -0.009(4) 0.006(5)
O1W 0.054(5) 0.055(5) 0.039(4) -0.008(4) 0.003(4) 0.005(4)

loop_
_atom_type_symbol
_atom_type_description
_atom_type_scat_dispersion_real
_atom_type_scat_dispersion_imag
_atom_type_scat_source
C C 0.0033 0.0016 'International Tables Vol C Tables 4.2.6.8 and 6.1.1.4'
H H 0.0000 0.0000 'International Tables Vol C Tables 4.2.6.8 and 6.1.1.4'
O O 0.0106 0.0060 'International Tables Vol C Tables 4.2.6.8 and 6.1.1.4'

loop_
_geom_angle_atom_site_label_1
_geom_angle_atom_site_label_2
_geom_angle_atom_site_label_3
_geom_angle
_geom_angle_site_symmetry_1
_geom_angle_site_symmetry_3
_geom_angle_publ_flag
C1A O1A H1OA 109.5 . . ?
O1A C1A C6A 111.9(7) . . ?
O1A C1A C2A 108.7(6) . . ?
C6A C1A C2A 112.4(7) . . ?
O1A C1A H1A 107.9 . . ?
C6A C1A H1A 107.9 . . ?
C2A C1A H1A 107.9 . . ?
C3A C2A C1A 110.7(7) . . ?
C3A C2A H2AA 109.5 . . ?
C1A C2A H2AA 109.5 . . ?
C3A C2A H2AB 109.5 . . ?
C1A C2A H2AB 109.5 . . ?
H2AA C2A H2AB 108.1 . . ?
C2A C3A C4A 116.3(7) . . ?
C2A C3A H3AA 108.2 . . ?
C4A C3A H3AA 108.2 . . ?
C2A C3A H3AB 108.2 . . ?
C4A C3A H3AB 108.2 . . ?
H3AA C3A H3AB 107.4 . . ?
C5A C4A C3A 111.1(7) . . ?
C5A C4A C29A 109.4(7) . . ?
C3A C4A C29A 106.1(7) . . ?
C5A C4A C10A 111.4(7) . . ?
C3A C4A C10A 109.3(6) . . ?
C29A C4A C10A 109.5(6) . . ?
C7A C5A C4A 124.9(9) . . ?
C7A C5A C6A 119.8(9) . . ?
C4A C5A C6A 115.0(8) . . ?
C1A C6A C5A 111.4(7) . . ?
C1A C6A H6AA 109.3 . . ?
C5A C6A H6AA 109.3 . . ?
C1A C6A H6AB 109.3 . . ?
C5A C6A H6AB 109.3 . . ?
H6AA C6A H6AB 108.0 . . ?
C5A C7A C8A 123.1(9) . . ?
C5A C7A H7A 118.4 . . ?
C8A C7A H7A 118.4 . . ?
C7A C8A C9A 112.9(7) . . ?
C7A C8A H8AA 109.0 . . ?
C9A C8A H8AA 109.0 . . ?
C7A C8A H8AB 109.0 . . ?
C9A C8A H8AB 109.0 . . ?
H8AA C8A H8AB 107.8 . . ?
C10A C9A C8A 111.3(7) . . ?
C10A C9A C14A 109.1(7) . . ?
C8A C9A C14A 111.3(7) . . ?
C10A C9A H9A 108.3 . . ?
C8A C9A H9A 108.3 . . ?
C14A C9A H9A 108.3 . . ?
C9A C10A C11A 115.0(7) . . ?
C9A C10A C4A 110.4(6) . . ?
C11A C10A C4A 113.3(7) . . ?
C9A C10A H10A 105.7 . . ?
C11A C10A H10A 105.7 . . ?
C4A C10A H10A 105.7 . . ?
C13A C14A C15A 105.4(8) . . ?
C13A C14A C9A 115.5(8) . . ?
C15A C14A C9A 118.2(8) . . ?
C13A C14A H14A 105.5 . . ?
C15A C14A H14A 105.5 . . ?
C9A C14A H14A 105.5 . . ?
C12A C13A C14A 108.0(8) . . ?
C12A C13A C28A 110.9(8) . . ?
C14A C13A C28A 110.1(8) . . ?
C12A C13A C17A 120.1(8) . . ?
C14A C13A C17A 98.9(8) . . ?
C28A C13A C17A 108.0(7) . . ?
C13A C12A C11A 113.8(8) . . ?
C13A C12A H12A 108.8 . . ?
C11A C12A H12A 108.8 . . ?
C13A C12A H12B 108.8 . . ?
C11A C12A H12B 108.8 . . ?
H12A C12A H12B 107.7 . . ?
C10A C11A C12A 111.0(7) . . ?
C10A C11A H11A 109.4 . . ?
C12A C11A H11A 109.4 . . ?
C10A C11A H11B 109.4 . . ?
C12A C11A H11B 109.4 . . ?
H11A C11A H11B 108.0 . . ?
C16A C15A C14A 102.6(8) . . ?
C16A C15A H15A 111.2 . . ?
C14A C15A H15A 111.2 . . ?
C16A C15A H15B 111.2 . . ?
C14A C15A H15B 111.2 . . ?
H15A C15A H15B 109.2 . . ?
C17A C16A C15A 110.2(9) . . ?
C17A C16A H16A 109.6 . . ?
C15A C16A H16A 109.6 . . ?
C17A C16A H16B 109.6 . . ?
C15A C16A H16B 109.6 . . ?
H16A C16A H16B 108.1 . . ?
C16A C17A C18A 115.6(9) . . ?
C16A C17A C13A 103.9(9) . . ?
C18A C17A C13A 117.1(8) . . ?
C16A C17A H17A 106.5 . . ?
C18A C17A H17A 106.5 . . ?
C13A C17A H17A 106.5 . . ?
C27A C18A C17A 114.1(9) . . ?
C27A C18A C19A 110.6(9) . . ?
C17A C18A C19A 108.0(9) . . ?
C27A C18A H18A 108.0 . . ?
C17A C18A H18A 108.0 . . ?
C19A C18A H18A 108.0 . . ?
C20A C19A C18A 112.0(8) . . ?
C20A C19A H19A 109.2 . . ?
C18A C19A H19A 109.2 . . ?
C20A C19A H19B 109.2 . . ?
C18A C19A H19B 109.2 . . ?
H19A C19A H19B 107.9 . . ?
C19A C20A C21A 113.7(8) . . ?
C19A C20A H20A 108.8 . . ?
C21A C20A H20A 108.8 . . ?
C19A C20A H20B 108.8 . . ?
C21A C20A H20B 108.8 . . ?
H20A C20A H20B 107.7 . . ?
C22A C21A C25A 108.0(8) . . ?
C22A C21A C20A 106.4(8) . . ?
C25A C21A C20A 111.7(12) . . ?
C22A C21A H21A 110.2 . . ?
C25A C21A H21A 110.2 . . ?
C20A C21A H21A 110.2 . . ?
C23A C22A C24A 109.4(11) . . ?
C23A C22A C21A 108.8(11) . . ?
C24A C22A C21A 107.6(10) . . ?
C23A C22A H22A 110.3 . . ?
C24A C22A H22A 110.3 . . ?
C21A C22A H22A 110.3 . . ?
C22A C23A H23A 109.5 . . ?
C22A C23A H23B 109.5 . . ?
H23A C23A H23B 109.5 . . ?
C22A C23A H23C 109.5 . . ?
H23A C23A H23C 109.5 . . ?
H23B C23A H23C 109.5 . . ?
C22A C24A H24A 109.5 . . ?
C22A C24A H24B 109.5 . . ?
H24A C24A H24B 109.5 . . ?
C22A C24A H24C 109.5 . . ?
H24A C24A H24C 109.5 . . ?
H24B C24A H24C 109.5 . . ?
C26A C25A C21A 103.1(12) . . ?
C26A C25A H25A 111.2 . . ?
C21A C25A H25A 111.2 . . ?
C26A C25A H25B 111.2 . . ?
C21A C25A H25B 111.2 . . ?
H25A C25A H25B 109.1 . . ?
C25A C26A H26A 109.5 . . ?
C25A C26A H26B 109.5 . . ?
H26A C26A H26B 109.5 . . ?
C25A C26A H26C 109.5 . . ?
H26A C26A H26C 109.5 . . ?
H26B C26A H26C 109.5 . . ?
C18A C27A H27A 109.5 . . ?
C18A C27A H27B 109.5 . . ?
H27A C27A H27B 109.5 . . ?
C18A C27A H27C 109.5 . . ?
H27A C27A H27C 109.5 . . ?
H27B C27A H27C 109.5 . . ?
C13A C28A H28A 109.5 . . ?
C13A C28A H28B 109.5 . . ?
H28A C28A H28B 109.5 . . ?
C13A C28A H28C 109.5 . . ?
H28A C28A H28C 109.5 . . ?
H28B C28A H28C 109.5 . . ?
C4A C29A H29A 109.5 . . ?
C4A C29A H29B 109.5 . . ?
H29A C29A H29B 109.5 . . ?
C4A C29A H29C 109.5 . . ?
H29A C29A H29C 109.5 . . ?
H29B C29A H29C 109.5 . . ?
C1B O1B H1OB 109.5 . . ?
O1B C1B C2B 112.7(7) . . ?
O1B C1B C6B 109.4(7) . . ?
C2B C1B C6B 111.5(7) . . ?
O1B C1B H1B 107.7 . . ?
C2B C1B H1B 107.7 . . ?
C6B C1B H1B 107.7 . . ?
C1B C2B C3B 111.2(7) . . ?
C1B C2B H2BA 109.4 . . ?
C3B C2B H2BA 109.4 . . ?
C1B C2B H2BB 109.4 . . ?
C3B C2B H2BB 109.4 . . ?
H2BA C2B H2BB 108.0 . . ?
C4B C3B C2B 113.5(7) . . ?
C4B C3B H3BA 108.9 . . ?
C2B C3B H3BA 108.9 . . ?
C4B C3B H3BB 108.9 . . ?
C2B C3B H3BB 108.9 . . ?
H3BA C3B H3BB 107.7 . . ?
C5B C4B C3B 107.4(7) . . ?
C5B C4B C29B 110.2(7) . . ?
C3B C4B C29B 110.8(7) . . ?
C5B C4B C10B 109.3(7) . . ?
C3B C4B C10B 107.9(6) . . ?
C29B C4B C10B 111.1(6) . . ?
C7B C5B C4B 124.5(8) . . ?
C7B C5B C6B 119.8(8) . . ?
C4B C5B C6B 113.5(8) . . ?
C1B C6B C5B 114.3(7) . . ?
C1B C6B H6BA 108.7 . . ?
C5B C6B H6BA 108.7 . . ?
C1B C6B H6BB 108.7 . . ?
C5B C6B H6BB 108.7 . . ?
H6BA C6B H6BB 107.6 . . ?
C5B C7B C8B 124.0(8) . . ?
C5B C7B H7B 118.0 . . ?
C8B C7B H7B 118.0 . . ?
C7B C8B C9B 110.8(7) . . ?
C7B C8B H8BA 109.5 . . ?
C9B C8B H8BA 109.5 . . ?
C7B C8B H8BB 109.5 . . ?
C9B C8B H8BB 109.5 . . ?
H8BA C8B H8BB 108.1 . . ?
C10B C9B C14B 110.4(7) . . ?
C10B C9B C8B 113.3(6) . . ?
C14B C9B C8B 110.4(6) . . ?
C10B C9B H9B 107.5 . . ?
C14B C9B H9B 107.5 . . ?
C8B C9B H9B 107.5 . . ?
C9B C10B C11B 111.1(6) . . ?
C9B C10B C4B 111.0(7) . . ?
C11B C10B C4B 113.7(6) . . ?
C9B C10B H10B 106.9 . . ?
C11B C10B H10B 106.9 . . ?
C4B C10B H10B 106.9 . . ?
C10B C11B C12B 113.0(7) . . ?
C10B C11B H11C 109.0 . . ?
C12B C11B H11C 109.0 . . ?
C10B C11B H11D 109.0 . . ?
C12B C11B H11D 109.0 . . ?
H11C C11B H11D 107.8 . . ?
C13B C12B C11B 112.0(7) . . ?
C13B C12B H12C 109.2 . . ?
C11B C12B H12C 109.2 . . ?
C13B C12B H12D 109.2 . . ?
C11B C12B H12D 109.2 . . ?
H12C C12B H12D 107.9 . . ?
C12B C13B C14B 108.9(7) . . ?
C12B C13B C28B 113.2(7) . . ?
C14B C13B C28B 108.2(7) . . ?
C12B C13B C17B 118.8(7) . . ?
C14B C13B C17B 99.8(7) . . ?
C28B C13B C17B 106.8(6) . . ?
C9B C14B C15B 121.4(7) . . ?
C9B C14B C13B 114.9(7) . . ?
C15B C14B C13B 107.0(7) . . ?
C9B C14B H14B 103.8 . . ?
C15B C14B H14B 103.8 . . ?
C13B C14B H14B 103.8 . . ?
C14B C15B C16B 101.1(8) . . ?
C14B C15B H15C 111.5 . . ?
C16B C15B H15C 111.5 . . ?
C14B C15B H15D 111.5 . . ?
C16B C15B H15D 111.5 . . ?
H15C C15B H15D 109.4 . . ?
C17B C16B C15B 110.0(8) . . ?
C17B C16B H16C 109.7 . . ?
C15B C16B H16C 109.7 . . ?
C17B C16B H16D 109.7 . . ?
C15B C16B H16D 109.7 . . ?
H16C C16B H16D 108.2 . . ?
C16B C17B C18B 112.9(8) . . ?
C16B C17B C13B 105.6(7) . . ?
C18B C17B C13B 120.0(7) . . ?
C16B C17B H17B 105.8 . . ?
C18B C17B H17B 105.8 . . ?
C13B C17B H17B 105.8 . . ?
C27B C18B C17B 113.4(9) . . ?
C27B C18B C19B 111.2(9) . . ?
C17B C18B C19B 108.7(7) . . ?
C27B C18B H18B 107.8 . . ?
C17B C18B H18B 107.8 . . ?
C19B C18B H18B 107.8 . . ?
C20B C19B C18B 115.1(8) . . ?
C20B C19B H19C 108.5 . . ?
C18B C19B H19C 108.5 . . ?
C20B C19B H19D 108.5 . . ?
C18B C19B H19D 108.5 . . ?
H19C C19B H19D 107.5 . . ?
C19B C20B C21B 114.1(8) . . ?
C19B C20B H20C 108.7 . . ?
C21B C20B H20C 108.7 . . ?
C19B C20B H20D 108.7 . . ?
C21B C20B H20D 108.7 . . ?
H20C C20B H20D 107.6 . . ?
C22B C21B C25B 113.5(8) . . ?
C22B C21B C20B 115.1(9) . . ?
C25B C21B C20B 99.7(10) . . ?
C22B C21B H21B 109.3 . . ?
C25B C21B H21B 109.3 . . ?
C20B C21B H21B 109.3 . . ?
C23B C22B C21B 114.7(9) . . ?
C23B C22B C24B 104.5(10) . . ?
C21B C22B C24B 109.9(10) . . ?
C23B C22B H22B 109.2 . . ?
C21B C22B H22B 109.2 . . ?
C24B C22B H22B 109.2 . . ?
C22B C23B H23D 109.5 . . ?
C22B C23B H23E 109.5 . . ?
H23D C23B H23E 109.5 . . ?
C22B C23B H23F 109.5 . . ?
H23D C23B H23F 109.5 . . ?
H23E C23B H23F 109.5 . . ?
C22B C24B H24D 109.5 . . ?
C22B C24B H24E 109.5 . . ?
H24D C24B H24E 109.5 . . ?
C22B C24B H24F 109.5 . . ?
H24D C24B H24F 109.5 . . ?
H24E C24B H24F 109.5 . . ?
C26B C25B C21B 113.7(10) . . ?
C26B C25B H25C 108.8 . . ?
C21B C25B H25C 108.8 . . ?
C26B C25B H25D 108.8 . . ?
C21B C25B H25D 108.8 . . ?
H25C C25B H25D 107.7 . . ?
C25B C26B H26D 109.5 . . ?
C25B C26B H26E 109.5 . . ?
H26D C26B H26E 109.5 . . ?
C25B C26B H26F 109.5 . . ?
H26D C26B H26F 109.5 . . ?
H26E C26B H26F 109.5 . . ?
C18B C27B H27F 109.5 . . ?
C18B C27B H27D 109.5 . . ?
H27F C27B H27D 109.5 . . ?
C18B C27B H27E 109.5 . . ?
H27F C27B H27E 109.5 . . ?
H27D C27B H27E 109.5 . . ?
C13B C28B H28D 109.5 . . ?
C13B C28B H28E 109.5 . . ?
H28D C28B H28E 109.5 . . ?
C13B C28B H28F 109.5 . . ?
H28D C28B H28F 109.5 . . ?
H28E C28B H28F 109.5 . . ?
C4B C29B H29D 109.5 . . ?
C4B C29B H29E 109.5 . . ?
H29D C29B H29E 109.5 . . ?
C4B C29B H29F 109.5 . . ?
H29D C29B H29F 109.5 . . ?
H29E C29B H29F 109.5 . . ?
C1 O2 H2 109.5 . . ?
C5 O3 C2 108.1(7) . . ?
C4 O4 H4 109.5 . . ?
O1 C1 O2 123.8(7) . . ?
O1 C1 C2 126.4(8) . . ?
O2 C1 C2 109.6(7) . . ?
O3 C2 C6 108.0(6) . . ?
O3 C2 C1 104.9(6) . . ?
C6 C2 C1 112.3(6) . . ?
O3 C2 C3 108.2(6) . . ?
C6 C2 C3 114.4(7) . . ?
C1 C2 C3 108.4(6) . . ?
C4 C3 C2 98.5(8) . . ?
C4 C3 H3C 112.1 . . ?
C2 C3 H3C 112.1 . . ?
C4 C3 H3D 112.1 . . ?
C2 C3 H3D 112.1 . . ?
H3C C3 H3D 109.7 . . ?
O4 C4 C5 115.7(10) . . ?
O4 C4 C3 126.0(9) . . ?
C5 C4 C3 118.2(10) . . ?
O5 C5 C4 134.4(11) . . ?
O5 C5 O3 118.6(10) . . ?
C4 C5 O3 107.0(10) . . ?
C2 C6 H6A 109.5 . . ?
C2 C6 H6B 109.5 . . ?
H6A C6 H6B 109.5 . . ?
C2 C6 H6C 109.5 . . ?
H6A C6 H6C 109.5 . . ?
H6B C6 H6C 109.5 . . ?
H1WA O1W H1WB 109(3) . . ?

loop_
_geom_bond_atom_site_label_1
_geom_bond_atom_site_label_2
_geom_bond_distance
_geom_bond_site_symmetry_2
_geom_bond_publ_flag
O1A C1A 1.449(8) . ?
O1A H1OA 0.8200 . ?
C1A C6A 1.497(10) . ?
C1A C2A 1.511(10) . ?
C1A H1A 0.9800 . ?
C2A C3A 1.480(9) . ?
C2A H2AA 0.9700 . ?
C2A H2AB 0.9700 . ?
C3A C4A 1.545(10) . ?
C3A H3AA 0.9700 . ?
C3A H3AB 0.9700 . ?
C4A C5A 1.469(11) . ?
C4A C29A 1.558(10) . ?
C4A C10A 1.575(9) . ?
C5A C7A 1.304(11) . ?
C5A C6A 1.543(11) . ?
C6A H6AA 0.9700 . ?
C6A H6AB 0.9700 . ?
C7A C8A 1.491(10) . ?
C7A H7A 0.9300 . ?
C8A C9A 1.530(10) . ?
C8A H8AA 0.9700 . ?
C8A H8AB 0.9700 . ?
C9A C10A 1.501(10) . ?
C9A C14A 1.540(10) . ?
C9A H9A 0.9800 . ?
C10A C11A 1.533(10) . ?
C10A H10A 0.9800 . ?
C14A C13A 1.514(11) . ?
C14A C15A 1.533(11) . ?
C14A H14A 0.9800 . ?
C13A C12A 1.474(12) . ?
C13A C28A 1.590(10) . ?
C13A C17A 1.602(11) . ?
C12A C11A 1.580(10) . ?
C12A H12A 0.9700 . ?
C12A H12B 0.9700 . ?
C11A H11A 0.9700 . ?
C11A H11B 0.9700 . ?
C15A C16A 1.512(11) . ?
C15A H15A 0.9700 . ?
C15A H15B 0.9700 . ?
C16A C17A 1.470(11) . ?
C16A H16A 0.9700 . ?
C16A H16B 0.9700 . ?
C17A C18A 1.514(12) . ?
C17A H17A 0.9800 . ?
C18A C27A 1.440(13) . ?
C18A C19A 1.587(11) . ?
C18A H18A 0.9800 . ?
C19A C20A 1.507(9) . ?
C19A H19A 0.9700 . ?
C19A H19B 0.9700 . ?
C20A C21A 1.548(10) . ?
C20A H20A 0.9700 . ?
C20A H20B 0.9700 . ?
C21A C22A 1.527(10) . ?
C21A C25A 1.539(11) . ?
C21A H21A 0.9800 . ?
C22A C23A 1.461(12) . ?
C22A C24A 1.525(12) . ?
C22A H22A 0.9800 . ?
C23A H23A 0.9600 . ?
C23A H23B 0.9600 . ?
C23A H23C 0.9600 . ?
C24A H24A 0.9600 . ?
C24A H24B 0.9600 . ?
C24A H24C 0.9600 . ?
C25A C26A 1.513(13) . ?
C25A H25A 0.9700 . ?
C25A H25B 0.9700 . ?
C26A H26A 0.9600 . ?
C26A H26B 0.9600 . ?
C26A H26C 0.9600 . ?
C27A H27A 0.9600 . ?
C27A H27B 0.9600 . ?
C27A H27C 0.9600 . ?
C28A H28A 0.9600 . ?
C28A H28B 0.9600 . ?
C28A H28C 0.9600 . ?
C29A H29A 0.9600 . ?
C29A H29B 0.9600 . ?
C29A H29C 0.9600 . ?
O1B C1B 1.436(8) . ?
O1B H1OB 0.8200 . ?
C1B C2B 1.478(10) . ?
C1B C6B 1.525(10) . ?
C1B H1B 0.9800 . ?
C2B C3B 1.517(9) . ?
C2B H2BA 0.9700 . ?
C2B H2BB 0.9700 . ?
C3B C4B 1.506(10) . ?
C3B H3BA 0.9700 . ?
C3B H3BB 0.9700 . ?
C4B C5B 1.505(11) . ?
C4B C29B 1.534(10) . ?
C4B C10B 1.574(9) . ?
C5B C7B 1.307(10) . ?
C5B C6B 1.529(10) . ?
C6B H6BA 0.9700 . ?
C6B H6BB 0.9700 . ?
C7B C8B 1.488(10) . ?
C7B H7B 0.9300 . ?
C8B C9B 1.542(10) . ?
C8B H8BA 0.9700 . ?
C8B H8BB 0.9700 . ?
C9B C10B 1.503(10) . ?
C9B C14B 1.517(10) . ?
C9B H9B 0.9800 . ?
C10B C11B 1.523(9) . ?
C10B H10B 0.9800 . ?
C11B C12B 1.549(9) . ?
C11B H11C 0.9700 . ?
C11B H11D 0.9700 . ?
C12B C13B 1.440(10) . ?
C12B H12C 0.9700 . ?
C12B H12D 0.9700 . ?
C13B C14B 1.545(10) . ?
C13B C28B 1.572(10) . ?
C13B C17B 1.578(10) . ?
C14B C15B 1.540(11) . ?
C14B H14B 0.9800 . ?
C15B C16B 1.577(10) . ?
C15B H15C 0.9700 . ?
C15B H15D 0.9700 . ?
C16B C17B 1.471(11) . ?
C16B H16C 0.9700 . ?
C16B H16D 0.9700 . ?
C17B C18B 1.526(11) . ?
C17B H17B 0.9800 . ?
C18B C27B 1.439(10) . ?
C18B C19B 1.557(11) . ?
C18B H18B 0.9800 . ?
C19B C20B 1.500(9) . ?
C19B H19C 0.9700 . ?
C19B H19D 0.9700 . ?
C20B C21B 1.527(10) . ?
C20B H20C 0.9700 . ?
C20B H20D 0.9700 . ?
C21B C22B 1.481(10) . ?
C21B C25B 1.516(11) . ?
C21B H21B 0.9800 . ?
C22B C23B 1.472(11) . ?
C22B C24B 1.524(11) . ?
C22B H22B 0.9800 . ?
C23B H23D 0.9600 . ?
C23B H23E 0.9600 . ?
C23B H23F 0.9600 . ?
C24B H24D 0.9600 . ?
C24B H24E 0.9600 . ?
C24B H24F 0.9600 . ?
C25B C26B 1.415(11) . ?
C25B H25C 0.9700 . ?
C25B H25D 0.9700 . ?
C26B H26D 0.9600 . ?
C26B H26E 0.9600 . ?
C26B H26F 0.9600 . ?
C27B H27F 0.9600 . ?
C27B H27D 0.9600 . ?
C27B H27E 0.9600 . ?
C28B H28D 0.9600 . ?
C28B H28E 0.9600 . ?
C28B H28F 0.9600 . ?
C29B H29D 0.9600 . ?
C29B H29E 0.9600 . ?
C29B H29F 0.9600 . ?
O1 C1 1.180(8) . ?
O2 C1 1.332(8) . ?
O2 H2 0.8200 . ?
O3 C5 1.413(10) . ?
O3 C2 1.445(9) . ?
O4 C4 1.345(9) . ?
O4 H4 0.8200 . ?
O5 C5 1.238(11) . ?
C1 C2 1.545(9) . ?
C2 C6 1.504(9) . ?
C2 C3 1.576(11) . ?
C3 C4 1.405(11) . ?
C3 H3C 0.9700 . ?
C3 H3D 0.9700 . ?
C4 C5 1.371(12) . ?
C6 H6A 0.9600 . ?
C6 H6B 0.9600 . ?
C6 H6C 0.9600 . ?
O1W H1WA 0.796(14) . ?
O1W H1WB 0.801(14) . ?

loop_
_geom_torsion_atom_site_label_1
_geom_torsion_atom_site_label_2
_geom_torsion_atom_site_label_3
_geom_torsion_atom_site_label_4
_geom_torsion
_geom_torsion_site_symmetry_1
_geom_torsion_site_symmetry_2
_geom_torsion_site_symmetry_3
_geom_torsion_site_symmetry_4
_geom_torsion_publ_flag
O1A C1A C2A C3A 178.7(6) . . . . ?
C6A C1A C2A C3A 54.3(9) . . . . ?
C1A C2A C3A C4A -50.9(10) . . . . ?
C2A C3A C4A C5A 47.1(10) . . . . ?
C2A C3A C4A C29A -71.7(9) . . . . ?
C2A C3A C4A C10A 170.4(7) . . . . ?
C3A C4A C5A C7A 140.7(9) . . . . ?
C29A C4A C5A C7A -102.6(10) . . . . ?
C10A C4A C5A C7A 18.6(12) . . . . ?
C3A C4A C5A C6A -45.8(9) . . . . ?
C29A C4A C5A C6A 70.9(9) . . . . ?
C10A C4A C5A C6A -167.9(6) . . . . ?
O1A C1A C6A C5A -176.7(6) . . . . ?
C2A C1A C6A C5A -54.1(9) . . . . ?
C7A C5A C6A C1A -134.9(8) . . . . ?
C4A C5A C6A C1A 51.2(9) . . . . ?
C4A C5A C7A C8A -4.7(14) . . . . ?
C6A C5A C7A C8A -177.9(7) . . . . ?
C5A C7A C8A C9A 16.7(12) . . . . ?
C7A C8A C9A C10A -43.6(9) . . . . ?
C7A C8A C9A C14A -165.6(7) . . . . ?
C8A C9A C10A C11A -172.3(7) . . . . ?
C14A C9A C10A C11A -49.0(9) . . . . ?
C8A C9A C10A C4A 57.9(9) . . . . ?
C14A C9A C10A C4A -178.8(7) . . . . ?
C5A C4A C10A C9A -44.7(9) . . . . ?
C3A C4A C10A C9A -167.8(7) . . . . ?
C29A C4A C10A C9A 76.5(8) . . . . ?
C5A C4A C10A C11A -175.4(7) . . . . ?
C3A C4A C10A C11A 61.5(9) . . . . ?
C29A C4A C10A C11A -54.2(9) . . . . ?
C10A C9A C14A C13A 55.3(9) . . . . ?
C8A C9A C14A C13A 178.5(8) . . . . ?
C10A C9A C14A C15A -178.6(8) . . . . ?
C8A C9A C14A C15A -55.4(10) . . . . ?
C15A C14A C13A C12A 168.9(8) . . . . ?
C9A C14A C13A C12A -58.6(10) . . . . ?
C15A C14A C13A C28A -69.8(9) . . . . ?
C9A C14A C13A C28A 62.6(10) . . . . ?
C15A C14A C13A C17A 43.2(8) . . . . ?
C9A C14A C13A C17A 175.6(8) . . . . ?
C14A C13A C12A C11A 55.1(10) . . . . ?
C28A C13A C12A C11A -65.6(10) . . . . ?
C17A C13A C12A C11A 167.3(8) . . . . ?
C9A C10A C11A C12A 47.8(9) . . . . ?
C4A C10A C11A C12A 176.2(7) . . . . ?
C13A C12A C11A C10A -51.3(10) . . . . ?
C13A C14A C15A C16A -33.9(9) . . . . ?
C9A C14A C15A C16A -164.8(8) . . . . ?
C14A C15A C16A C17A 9.1(10) . . . . ?
C15A C16A C17A C18A 147.1(8) . . . . ?
C15A C16A C17A C13A 17.3(11) . . . . ?
C12A C13A C17A C16A -153.6(9) . . . . ?
C14A C13A C17A C16A -36.7(9) . . . . ?
C28A C13A C17A C16A 78.0(9) . . . . ?
C12A C13A C17A C18A 77.6(12) . . . . ?
C14A C13A C17A C18A -165.5(8) . . . . ?
C28A C13A C17A C18A -50.9(12) . . . . ?
C16A C17A C18A C27A -178.7(9) . . . . ?
C13A C17A C18A C27A -55.7(12) . . . . ?
C16A C17A C18A C19A 57.9(11) . . . . ?
C13A C17A C18A C19A -179.0(8) . . . . ?
C27A C18A C19A C20A 66.8(12) . . . . ?
C17A C18A C19A C20A -167.7(9) . . . . ?
C18A C19A C20A C21A 172.3(9) . . . . ?
C19A C20A C21A C22A -80.5(12) . . . . ?
C19A C20A C21A C25A 161.9(11) . . . . ?
C25A C21A C22A C23A -86.1(16) . . . . ?
C20A C21A C22A C23A 153.8(14) . . . . ?
C25A C21A C22A C24A 32.2(17) . . . . ?
C20A C21A C22A C24A -87.8(13) . . . . ?
C22A C21A C25A C26A 160.3(17) . . . . ?
C20A C21A C25A C26A -83(2) . . . . ?
O1B C1B C2B C3B 174.7(6) . . . . ?
C6B C1B C2B C3B 51.1(9) . . . . ?
C1B C2B C3B C4B -59.9(9) . . . . ?
C2B C3B C4B C5B 58.9(9) . . . . ?
C2B C3B C4B C29B -61.4(9) . . . . ?
C2B C3B C4B C10B 176.7(6) . . . . ?
C3B C4B C5B C7B 144.1(9) . . . . ?
C29B C4B C5B C7B -95.2(10) . . . . ?
C10B C4B C5B C7B 27.2(11) . . . . ?
C3B C4B C5B C6B -52.8(9) . . . . ?
C29B C4B C5B C6B 67.9(9) . . . . ?
C10B C4B C5B C6B -169.7(7) . . . . ?
O1B C1B C6B C5B -172.4(6) . . . . ?
C2B C1B C6B C5B -47.0(10) . . . . ?
C7B C5B C6B C1B -147.0(8) . . . . ?
C4B C5B C6B C1B 49.0(10) . . . . ?
C4B C5B C7B C8B -17.0(14) . . . . ?
C6B C5B C7B C8B -179.1(7) . . . . ?
C5B C7B C8B C9B 23.6(12) . . . . ?
C7B C8B C9B C10B -44.1(9) . . . . ?
C7B C8B C9B C14B -168.4(7) . . . . ?
C14B C9B C10B C11B -50.7(9) . . . . ?
C8B C9B C10B C11B -175.0(7) . . . . ?
C14B C9B C10B C4B -178.3(6) . . . . ?
C8B C9B C10B C4B 57.4(8) . . . . ?
C5B C4B C10B C9B -46.1(9) . . . . ?
C3B C4B C10B C9B -162.6(7) . . . . ?
C29B C4B C10B C9B 75.7(9) . . . . ?
C5B C4B C10B C11B -172.2(7) . . . . ?
C3B C4B C10B C11B 71.2(8) . . . . ?
C29B C4B C10B C11B -50.4(9) . . . . ?
C9B C10B C11B C12B 52.4(9) . . . . ?
C4B C10B C11B C12B 178.5(7) . . . . ?
C10B C11B C12B C13B -56.1(9) . . . . ?
C11B C12B C13B C14B 54.9(9) . . . . ?
C11B C12B C13B C28B -65.5(9) . . . . ?
C11B C12B C13B C17B 168.0(7) . . . . ?
C10B C9B C14B C15B -174.8(7) . . . . ?
C8B C9B C14B C15B -48.8(10) . . . . ?
C10B C9B C14B C13B 53.9(9) . . . . ?
C8B C9B C14B C13B 179.9(7) . . . . ?
C12B C13B C14B C9B -56.3(9) . . . . ?
C28B C13B C14B C9B 67.2(9) . . . . ?
C17B C13B C14B C9B 178.6(7) . . . . ?
C12B C13B C14B C15B 165.8(7) . . . . ?
C28B C13B C14B C15B -70.7(8) . . . . ?
C17B C13B C14B C15B 40.7(8) . . . . ?
C9B C14B C15B C16B -164.8(7) . . . . ?
C13B C14B C15B C16B -30.3(8) . . . . ?
C14B C15B C16B C17B 7.1(10) . . . . ?
C15B C16B C17B C18B 150.8(7) . . . . ?
C15B C16B C17B C13B 17.9(10) . . . . ?
C12B C13B C17B C16B -153.1(8) . . . . ?
C14B C13B C17B C16B -35.1(9) . . . . ?
C28B C13B C17B C16B 77.4(8) . . . . ?
C12B C13B C17B C18B 78.1(11) . . . . ?
C14B C13B C17B C18B -163.9(8) . . . . ?
C28B C13B C17B C18B -51.4(11) . . . . ?
C16B C17B C18B C27B -174.8(8) . . . . ?
C13B C17B C18B C27B -49.4(12) . . . . ?
C16B C17B C18B C19B 61.0(11) . . . . ?
C13B C17B C18B C19B -173.5(8) . . . . ?
C27B C18B C19B C20B 72.7(11) . . . . ?
C17B C18B C19B C20B -161.8(9) . . . . ?
C18B C19B C20B C21B 73.1(13) . . . . ?
C19B C20B C21B C22B -156.0(9) . . . . ?
C19B C20B C21B C25B 82.2(11) . . . . ?
C25B C21B C22B C23B 75.6(15) . . . . ?
C20B C21B C22B C23B -38.4(15) . . . . ?
C25B C21B C22B C24B -167.0(12) . . . . ?
C20B C21B C22B C24B 78.9(14) . . . . ?
C22B C21B C25B C26B 68.1(17) . . . . ?
C20B C21B C25B C26B -168.9(13) . . . . ?
C5 O3 C2 C6 123.1(7) . . . . ?
C5 O3 C2 C1 -116.9(7) . . . . ?
C5 O3 C2 C3 -1.4(8) . . . . ?
O1 C1 C2 O3 15.9(11) . . . . ?
O2 C1 C2 O3 -168.3(6) . . . . ?
O1 C1 C2 C6 133.0(9) . . . . ?
O2 C1 C2 C6 -51.2(9) . . . . ?
O1 C1 C2 C3 -99.5(10) . . . . ?
O2 C1 C2 C3 76.2(8) . . . . ?
O3 C2 C3 C4 1.0(8) . . . . ?
C6 C2 C3 C4 -119.5(7) . . . . ?
C1 C2 C3 C4 114.3(7) . . . . ?
C2 C3 C4 O4 179(100) . . . . ?
C2 C3 C4 C5 -0.3(10) . . . . ?
O4 C4 C5 O5 -1.4(17) . . . . ?
C3 C4 C5 O5 177.7(10) . . . . ?
O4 C4 C5 O3 -179.8(6) . . . . ?
C3 C4 C5 O3 -0.6(12) . . . . ?
C2 O3 C5 O5 -177.4(8) . . . . ?
C2 O3 C5 C4 1.2(9) . . . . ?
